data_1506025
loop_
_publ_author_name
'Xie, Ling-Hai'
'Liu, Feng'
'Tang, Chao'
'Hou, Xiao-Ya'
'Hua, Yu-Ran'
'Fan, Qu-Li'
'Huang, Wei'

_publ_section_title
;
 Unexpected one-pot method to synthesize spiro[fluorene-9,9'-xanthene]
 building blocks for blue-light-emitting materials.
;
_journal_issue 13
_journal_name_full 'Organic letters'
_journal_page_first 2787
_journal_page_last 2790
_journal_paper_doi 10.1021/ol060871z
_journal_volume 8
_journal_year 2006
_chemical_formula_sum 'C25 H16 O'
_chemical_formula_weight 332.38
_chemical_name_systematic
; 
 ? 
;
_space_group_IT_number 19
_symmetry_cell_setting orthorhombic
_symmetry_space_group_name_Hall 'P 2ac 2ab'
_symmetry_space_group_name_H-M 'P 21 21 21'
_atom_sites_solution_hydrogens geom
_atom_sites_solution_primary direct
_atom_sites_solution_secondary difmap
_audit_creation_method SHELXL-97
_cell_angle_alpha 90.00
_cell_angle_beta 90.00
_cell_angle_gamma 90.00
_cell_formula_units_Z 4
_cell_length_a 10.699(2)
_cell_length_b 16.752(3)
_cell_length_c 9.5269(18)
_cell_measurement_reflns_used 4023
_cell_measurement_temperature 293(2)
_cell_measurement_theta_max 25.44
_cell_measurement_theta_min 2.26
_cell_volume 1707.5(5)
_computing_cell_refinement 'Bruker SMART'
_computing_data_collection 'Bruker SMART'
_computing_data_reduction 'Bruker SAINT'
_computing_molecular_graphics 'Bruker SHELXTL'
_computing_publication_material 'Bruker SHELXTL'
_computing_structure_refinement 'SHELXL-97 (Sheldrick, 1997)'
_computing_structure_solution 'SHELXS-97 (Sheldrick, 1990)'
_diffrn_ambient_temperature 293(2)
_diffrn_measured_fraction_theta_full 0.999
_diffrn_measured_fraction_theta_max 0.999
_diffrn_measurement_device_type 'CCD area detector'
_diffrn_measurement_method 'phi and omega scans'
_diffrn_radiation_monochromator graphite
_diffrn_radiation_source 'fine-focus sealed tube'
_diffrn_radiation_type MoK\a
_diffrn_radiation_wavelength 0.71073
_diffrn_reflns_av_R_equivalents 0.0334
_diffrn_reflns_av_sigmaI/netI 0.0479
_diffrn_reflns_limit_h_max 12
_diffrn_reflns_limit_h_min -13
_diffrn_reflns_limit_k_max 20
_diffrn_reflns_limit_k_min -20
_diffrn_reflns_limit_l_max 11
_diffrn_reflns_limit_l_min -11
_diffrn_reflns_number 8370
_diffrn_reflns_theta_full 26.00
_diffrn_reflns_theta_max 26.00
_diffrn_reflns_theta_min 2.26
_diffrn_standards_decay_% 9.58
_exptl_absorpt_coefficient_mu 0.077
_exptl_absorpt_correction_T_max 0.9847
_exptl_absorpt_correction_T_min 0.9772
_exptl_absorpt_correction_type multi-scan
_exptl_absorpt_process_details sadabs
_exptl_crystal_density_diffrn 1.293
_exptl_crystal_density_meas 0
_exptl_crystal_density_method 'not measured'
_exptl_crystal_F_000 696
_exptl_crystal_size_max 0.30
_exptl_crystal_size_mid 0.25
_exptl_crystal_size_min 0.20
_refine_diff_density_max 0.180
_refine_diff_density_min -0.140
_refine_diff_density_rms 0.027
_refine_ls_abs_structure_details 'Flack H D (1983), Acta Cryst. A39, 876-881'
_refine_ls_abs_structure_Flack -0.7(16)
_refine_ls_extinction_coef 0.019(2)
_refine_ls_extinction_expression Fc^*^=kFc[1+0.001xFc^2^\l^3^/sin(2\q)]^-1/4^
_refine_ls_extinction_method SHELXL
_refine_ls_goodness_of_fit_ref 1.061
_refine_ls_hydrogen_treatment constr
_refine_ls_matrix_type full
_refine_ls_number_parameters 236
_refine_ls_number_reflns 3344
_refine_ls_number_restraints 0
_refine_ls_restrained_S_all 1.061
_refine_ls_R_factor_all 0.0402
_refine_ls_R_factor_gt 0.0338
_refine_ls_shift/su_max 0.001
_refine_ls_shift/su_mean 0.000
_refine_ls_structure_factor_coef Fsqd
_refine_ls_weighting_details 'calc w=1/[\s^2^(Fo^2^)+(0.0381P)^2^+0.0929P] where P=(Fo^2^+2Fc^2^)/3'
_refine_ls_weighting_scheme calc
_refine_ls_wR_factor_gt 0.0882
_refine_ls_wR_factor_ref 0.0923
_reflns_number_gt 2921
_reflns_number_total 3344
_reflns_threshold_expression >2sigma(I)
_cod_data_source_file ol060871zsi20060412_100338.cif
_cod_data_source_block 51124b
_cod_depositor_comments
;
The following automatic conversions were performed:

'_symmetry_cell_setting' value 'Orthorhombic' changed to
'orthorhombic' according to
/home/saulius/struct/CIF-dictionaries/cif_core.dic dictionary named
'cif_core.dic' version 2.4.1 from 2010-06-29.

Automatic conversion script
Id: cif_fix_values 1715 2011-07-08 13:25:40Z adriana 
;
_cod_original_cell_volume 1707.5(6)
_cod_original_sg_symbol_H-M P2(1)2(1)2(1)
_cod_database_code 1506025

loop_
_symmetry_equiv_pos_as_xyz
'x, y, z'
'-x+1/2, -y, z+1/2'
'-x, y+1/2, -z+1/2'
'x+1/2, -y+1/2, -z'

loop_
_atom_site_label
_atom_site_type_symbol
_atom_site_fract_x
_atom_site_fract_y
_atom_site_fract_z
_atom_site_U_iso_or_equiv
_atom_site_adp_type
_atom_site_occupancy
_atom_site_symmetry_multiplicity
_atom_site_calc_flag
_atom_site_refinement_flags
O1 O 0.30953(13) 0.23003(7) 0.36099(11) 0.0604(3) Uani 1 1 d .
C1 C 0.38829(15) 0.28399(9) 0.29667(15) 0.0443(4) Uani 1 1 d .
C2 C 0.40365(18) 0.35583(10) 0.36690(17) 0.0561(4) Uani 1 1 d .
H2A H 0.3621 0.3649 0.4511 0.067 Uiso 1 1 calc R
C3 C 0.47989(18) 0.41315(10) 0.3122(2) 0.0587(5) Uani 1 1 d .
H3A H 0.4918 0.4610 0.3598 0.070 Uiso 1 1 calc R
C4 C 0.53908(17) 0.39991(9) 0.1861(2) 0.0576(4) Uani 1 1 d .
H4A H 0.5898 0.4393 0.1476 0.069 Uiso 1 1 calc R
C5 C 0.52349(15) 0.32849(9) 0.11665(18) 0.0474(4) Uani 1 1 d .
H5A H 0.5639 0.3204 0.0314 0.057 Uiso 1 1 calc R
C6 C 0.44848(13) 0.26831(8) 0.17164(15) 0.0384(3) Uani 1 1 d .
C7 C 0.44060(13) 0.18594(8) 0.10399(14) 0.0364(3) Uani 1 1 d .
C8 C 0.32895(14) 0.14064(8) 0.16293(14) 0.0389(3) Uani 1 1 d .
C9 C 0.28384(15) 0.07185(9) 0.09965(18) 0.0518(4) Uani 1 1 d .
H9A H 0.3199 0.0547 0.0161 0.062 Uiso 1 1 calc R
C10 C 0.18720(19) 0.02816(10) 0.1566(2) 0.0639(5) Uani 1 1 d .
H10A H 0.1590 -0.0179 0.1121 0.077 Uiso 1 1 calc R
C11 C 0.13282(19) 0.05322(12) 0.2799(2) 0.0669(5) Uani 1 1 d .
H11A H 0.0675 0.0241 0.3190 0.080 Uiso 1 1 calc R
C12 C 0.17467(18) 0.12087(12) 0.34498(19) 0.0641(5) Uani 1 1 d .
H12A H 0.1378 0.1379 0.4281 0.077 Uiso 1 1 calc R
C13 C 0.27209(16) 0.16383(9) 0.28660(16) 0.0473(4) Uani 1 1 d .
C14 C 0.43832(13) 0.18962(8) -0.05643(14) 0.0379(3) Uani 1 1 d .
C15 C 0.34839(16) 0.22281(9) -0.14175(15) 0.0467(4) Uani 1 1 d .
H15A H 0.2787 0.2479 -0.1036 0.056 Uiso 1 1 calc R
C16 C 0.36413(19) 0.21797(11) -0.28524(17) 0.0580(5) Uani 1 1 d .
H16A H 0.3036 0.2393 -0.3444 0.070 Uiso 1 1 calc R
C17 C 0.4678(2) 0.18212(11) -0.34187(17) 0.0619(5) Uani 1 1 d .
H17A H 0.4768 0.1801 -0.4389 0.074 Uiso 1 1 calc R
C18 C 0.55845(18) 0.14919(10) -0.25820(17) 0.0545(4) Uani 1 1 d .
H18A H 0.6284 0.1249 -0.2974 0.065 Uiso 1 1 calc R
C19 C 0.54336(14) 0.15287(8) -0.11318(15) 0.0413(3) Uani 1 1 d .
C20 C 0.62148(14) 0.12270(8) 0.00135(17) 0.0424(3) Uani 1 1 d .
C21 C 0.73655(16) 0.08452(9) -0.0006(2) 0.0544(4) Uani 1 1 d .
H21A H 0.7759 0.0730 -0.0852 0.065 Uiso 1 1 calc R
C22 C 0.79102(17) 0.06411(10) 0.1237(2) 0.0630(5) Uani 1 1 d .
H22A H 0.8679 0.0382 0.1233 0.076 Uiso 1 1 calc R
C23 C 0.73421(18) 0.08114(10) 0.2494(2) 0.0606(5) Uani 1 1 d .
H23A H 0.7733 0.0667 0.3328 0.073 Uiso 1 1 calc R
C24 C 0.61869(18) 0.11982(9) 0.25386(18) 0.0512(4) Uani 1 1 d .
H24A H 0.5801 0.1310 0.3391 0.061 Uiso 1 1 calc R
C25 C 0.56335(14) 0.14092(8) 0.12871(16) 0.0402(3) Uani 1 1 d .

loop_
_atom_site_aniso_label
_atom_site_aniso_U_11
_atom_site_aniso_U_22
_atom_site_aniso_U_33
_atom_site_aniso_U_23
_atom_site_aniso_U_13
_atom_site_aniso_U_12
O1 0.0780(9) 0.0657(7) 0.0375(6) -0.0061(5) 0.0148(6) -0.0149(6)
C1 0.0502(9) 0.0460(8) 0.0367(7) 0.0001(6) -0.0018(7) 0.0000(7)
C2 0.0658(11) 0.0586(9) 0.0440(8) -0.0126(8) -0.0025(8) 0.0077(9)
C3 0.0697(11) 0.0433(8) 0.0632(11) -0.0131(8) -0.0176(10) 0.0032(8)
C4 0.0596(11) 0.0415(8) 0.0717(11) -0.0021(8) -0.0051(10) -0.0072(8)
C5 0.0463(8) 0.0447(8) 0.0512(8) 0.0005(7) 0.0032(7) -0.0021(7)
C6 0.0395(8) 0.0374(7) 0.0383(7) -0.0004(6) -0.0045(6) 0.0022(6)
C7 0.0367(7) 0.0370(7) 0.0356(7) -0.0009(6) -0.0011(6) 0.0010(6)
C8 0.0395(7) 0.0395(7) 0.0378(7) 0.0053(6) -0.0026(6) 0.0001(6)
C9 0.0542(9) 0.0455(8) 0.0557(9) -0.0005(7) -0.0021(8) -0.0050(8)
C10 0.0654(12) 0.0519(10) 0.0743(12) 0.0116(9) -0.0119(10) -0.0169(9)
C11 0.0574(11) 0.0714(12) 0.0719(12) 0.0284(10) -0.0040(10) -0.0184(10)
C12 0.0593(11) 0.0795(12) 0.0533(10) 0.0158(9) 0.0119(9) -0.0080(10)
C13 0.0524(9) 0.0498(9) 0.0396(8) 0.0068(7) 0.0001(7) -0.0029(7)
C14 0.0422(8) 0.0338(7) 0.0379(7) -0.0011(6) 0.0023(6) -0.0022(6)
C15 0.0511(9) 0.0471(8) 0.0419(8) 0.0002(7) -0.0023(7) 0.0058(7)
C16 0.0719(12) 0.0594(10) 0.0429(8) 0.0031(8) -0.0098(8) 0.0041(9)
C17 0.0841(13) 0.0666(10) 0.0351(8) -0.0024(8) 0.0032(9) 0.0016(10)
C18 0.0587(11) 0.0577(10) 0.0471(8) -0.0074(8) 0.0143(8) -0.0001(9)
C19 0.0428(8) 0.0362(7) 0.0449(8) -0.0035(6) 0.0039(7) -0.0025(6)
C20 0.0405(8) 0.0332(7) 0.0534(8) -0.0045(7) 0.0019(7) -0.0021(6)
C21 0.0459(9) 0.0460(8) 0.0714(11) -0.0065(9) 0.0025(9) 0.0019(7)
C22 0.0484(10) 0.0463(9) 0.0942(14) -0.0037(10) -0.0084(10) 0.0078(8)
C23 0.0624(12) 0.0464(9) 0.0731(12) 0.0091(8) -0.0260(9) 0.0003(8)
C24 0.0579(10) 0.0446(8) 0.0512(9) 0.0024(7) -0.0098(8) -0.0004(8)
C25 0.0413(8) 0.0323(6) 0.0469(8) -0.0012(6) -0.0033(7) -0.0026(6)

loop_
_atom_type_symbol
_atom_type_description
_atom_type_scat_dispersion_real
_atom_type_scat_dispersion_imag
_atom_type_scat_source
C C 0.0033 0.0016 'International Tables Vol C Tables 4.2.6.8 and 6.1.1.4'
H H 0.0000 0.0000 'International Tables Vol C Tables 4.2.6.8 and 6.1.1.4'
O O 0.0106 0.0060 'International Tables Vol C Tables 4.2.6.8 and 6.1.1.4'

loop_
_geom_angle_atom_site_label_1
_geom_angle_atom_site_label_2
_geom_angle_atom_site_label_3
_geom_angle
C13 O1 C1 118.51(11)
C6 C1 O1 122.96(13)
C6 C1 C2 121.78(15)
O1 C1 C2 115.26(14)
C3 C2 C1 119.83(16)
C3 C2 H2A 120.1
C1 C2 H2A 120.1
C2 C3 C4 119.73(15)
C2 C3 H3A 120.1
C4 C3 H3A 120.1
C3 C4 C5 120.24(16)
C3 C4 H4A 119.9
C5 C4 H4A 119.9
C4 C5 C6 121.23(15)
C4 C5 H5A 119.4
C6 C5 H5A 119.4
C1 C6 C5 117.16(13)
C1 C6 C7 120.76(13)
C5 C6 C7 121.90(13)
C8 C7 C6 109.78(12)
C8 C7 C14 112.09(11)
C6 C7 C14 112.74(11)
C8 C7 C25 111.73(11)
C6 C7 C25 109.45(11)
C14 C7 C25 100.78(11)
C13 C8 C9 116.80(14)
C13 C8 C7 121.32(13)
C9 C8 C7 121.79(13)
C10 C9 C8 122.08(17)
C10 C9 H9A 119.0
C8 C9 H9A 119.0
C11 C10 C9 119.42(17)
C11 C10 H10A 120.3
C9 C10 H10A 120.3
C12 C11 C10 120.08(18)
C12 C11 H11A 120.0
C10 C11 H11A 120.0
C11 C12 C13 119.72(18)
C11 C12 H12A 120.1
C13 C12 H12A 120.1
O1 C13 C8 122.52(14)
O1 C13 C12 115.57(15)
C8 C13 C12 121.90(16)
C15 C14 C19 120.92(13)
C15 C14 C7 128.12(13)
C19 C14 C7 110.95(13)
C14 C15 C16 118.42(16)
C14 C15 H15A 120.8
C16 C15 H15A 120.8
C17 C16 C15 120.93(17)
C17 C16 H16A 119.5
C15 C16 H16A 119.5
C18 C17 C16 121.28(16)
C18 C17 H17A 119.4
C16 C17 H17A 119.4
C17 C18 C19 118.50(17)
C17 C18 H18A 120.8
C19 C18 H18A 120.8
C14 C19 C18 119.93(15)
C14 C19 C20 108.92(13)
C18 C19 C20 131.14(15)
C21 C20 C25 120.47(15)
C21 C20 C19 130.97(15)
C25 C20 C19 108.52(13)
C22 C21 C20 118.92(17)
C22 C21 H21A 120.5
C20 C21 H21A 120.5
C21 C22 C23 121.07(16)
C21 C22 H22A 119.5
C23 C22 H22A 119.5
C22 C23 C24 121.00(16)
C22 C23 H23A 119.5
C24 C23 H23A 119.5
C25 C24 C23 118.24(16)
C25 C24 H24A 120.9
C23 C24 H24A 120.9
C24 C25 C20 120.29(14)
C24 C25 C7 128.88(14)
C20 C25 C7 110.82(12)

loop_
_geom_bond_atom_site_label_1
_geom_bond_atom_site_label_2
_geom_bond_distance
O1 C13 1.3758(19)
O1 C1 1.3794(19)
C1 C6 1.379(2)
C1 C2 1.387(2)
C2 C3 1.364(3)
C2 H2A 0.9300
C3 C4 1.376(3)
C3 H3A 0.9300
C4 C5 1.377(2)
C4 H4A 0.9300
C5 C6 1.391(2)
C5 H5A 0.9300
C6 C7 1.5253(19)
C7 C8 1.5225(19)
C7 C14 1.5297(19)
C7 C25 1.533(2)
C8 C13 1.382(2)
C8 C9 1.387(2)
C9 C10 1.378(2)
C9 H9A 0.9300
C10 C11 1.377(3)
C10 H10A 0.9300
C11 C12 1.367(3)
C11 H11A 0.9300
C12 C13 1.383(2)
C12 H12A 0.9300
C14 C15 1.377(2)
C14 C19 1.391(2)
C15 C16 1.380(2)
C15 H15A 0.9300
C16 C17 1.372(3)
C16 H16A 0.9300
C17 C18 1.371(3)
C17 H17A 0.9300
C18 C19 1.392(2)
C18 H18A 0.9300
C19 C20 1.464(2)
C20 C21 1.387(2)
C20 C25 1.397(2)
C21 C22 1.363(3)
C21 H21A 0.9300
C22 C23 1.373(3)
C22 H22A 0.9300
C23 C24 1.396(3)
C23 H23A 0.9300
C24 C25 1.377(2)
C24 H24A 0.9300

loop_
_cod_related_entry_id
_cod_related_entry_code
_cod_related_entry_database
1 10751732 ChemSpider
